data_4025079
loop_
_publ_author_name
'MinJin Kang'
'Brian D. Jones'
'Alexander L. Mandel'
'Justin C. Hammons'
'Antonio G. DiPasquale'
'Arnold L. Rheingold'
'James J. La Clair'
'Michael D. Burkart'

_publ_section_title
;
Isolation, Structure Elucidation, and Antitumor Activity of
Spirohexenolides A and B
;
_journal_name_full 'Journal of Organic Chemistry'
_journal_page_first 9054
_journal_page_last 9061
_journal_paper_doi 10.1021/jo901826d
_journal_volume 74
_journal_year 2009
_chemical_absolute_configuration ad
_chemical_formula_sum 'C25 H28 O5'
_chemical_formula_weight 408.47
_chemical_name_common ESMedin_cmpd1
_chemical_name_systematic
;
 ?
;
_space_group.centring_type P

_space_group_IT_number 4
_space_group.IT_number 4

_symmetry_cell_setting monoclinic
_symmetry_space_group_name_Hall 'P 2yb'
_symmetry_space_group_name_H-M 'P 1 21 1'
_atom_sites_solution_hydrogens geom
_atom_sites_solution_primary direct
_atom_sites_solution_secondary difmap
_audit_creation_method SHELXL-97
_cell_angle_alpha 90.00
_cell_angle_beta 105.946(4)
_cell_angle_gamma 90.00
_cell_formula_units_Z 2
_cell_length_a 7.0073(4)
_cell_length_b 13.0187(9)
_cell_length_c 12.0229(7)
_cell_measurement_reflns_used 4456
_cell_measurement_temperature 100(2)
_cell_measurement_theta_max 65.24
_cell_measurement_theta_min 3.82
_cell_volume 1054.60(11)
_computing_cell_refinement 'Bruker SMART'
_computing_data_collection 'Bruker SMART'
_computing_data_reduction 'Bruker SAINT'
_computing_molecular_graphics ORTEP-32
_computing_publication_material WinGX
_computing_structure_refinement SHELXL-97
_computing_structure_solution SIR-2004
_diffrn_ambient_temperature 100(2)
_diffrn_measured_fraction_theta_full 0.993
_diffrn_measured_fraction_theta_max 0.993
_diffrn_measurement_device_type 'CCD area detector'
_diffrn_measurement_method 'phi and omega scans'
_diffrn_radiation_monochromator graphite
_diffrn_radiation_source 'fine-focus sealed tube'
_diffrn_radiation_type CuK\a
_diffrn_radiation_wavelength 1.54178
_diffrn_reflns_av_R_equivalents 0.0366
_diffrn_reflns_av_sigmaI/netI 0.0466
_diffrn_reflns_limit_h_max 8
_diffrn_reflns_limit_h_min -8
_diffrn_reflns_limit_k_max 14
_diffrn_reflns_limit_k_min -15
_diffrn_reflns_limit_l_max 13
_diffrn_reflns_limit_l_min -13
_diffrn_reflns_number 7195
_diffrn_reflns_theta_full 67.00
_diffrn_reflns_theta_max 67.00
_diffrn_reflns_theta_min 5.12
_exptl_absorpt_coefficient_mu 0.718
_exptl_absorpt_correction_T_max 0.9317
_exptl_absorpt_correction_T_min 0.8409
_exptl_absorpt_correction_type multi-scan
_exptl_absorpt_process_details SADABS
_exptl_crystal_colour yellow
_exptl_crystal_density_diffrn 1.286
_exptl_crystal_density_method 'not measured'
_exptl_crystal_description needle
_exptl_crystal_F_000 436
_exptl_crystal_size_max 0.25
_exptl_crystal_size_mid 0.10
_exptl_crystal_size_min 0.10
_refine_diff_density_max 0.248
_refine_diff_density_min -0.171
_refine_diff_density_rms 0.041
_refine_ls_abs_structure_details 'Flack H D (1983), Acta Cryst. A39, 876-881'
_refine_ls_abs_structure_Flack 0.0(3)
_refine_ls_extinction_method none
_refine_ls_goodness_of_fit_ref 1.048
_refine_ls_hydrogen_treatment constr
_refine_ls_matrix_type full
_refine_ls_number_parameters 276
_refine_ls_number_reflns 3065
_refine_ls_number_restraints 1
_refine_ls_restrained_S_all 1.048
_refine_ls_R_factor_all 0.0570
_refine_ls_R_factor_gt 0.0460
_refine_ls_shift/su_max 0.000
_refine_ls_shift/su_mean 0.000
_refine_ls_structure_factor_coef Fsqd
_refine_ls_weighting_details 'calc w=1/[\s^2^(Fo^2^)+(0.0589P)^2^+0.0974P] where P=(Fo^2^+2Fc^2^)/3'
_refine_ls_weighting_scheme calc
_refine_ls_wR_factor_gt 0.1062
_refine_ls_wR_factor_ref 0.1114
_reflns_number_gt 2574
_reflns_number_total 3065
_reflns_threshold_expression >2sigma(I)
_cod_data_source_file jo901826d_si_002.cif
_cod_data_source_block burk03
_cod_depositor_comments
;
The following automatic conversions were performed:
'_symmetry_cell_setting' value 'Monoclinic' changed to 'monoclinic'
according to '/home/saulius/struct/CIF-dictionaries/cif_core.dic'
dictionary named 'cif_core.dic' version 2.4.1 from 2010-06-29.

Automatic conversion script
Id: cif_fix_enum 1527 2010-12-29 10:47:43Z saulius 

The following automatic conversions were performed:

'_space_group.centring_type' value 'primitive' was replaced with the
value 'P' as specified in the replacement file
'/home/antanas/src/cod-tools/trunk/data/replacement-values/replacement_values.lst'.

Automatic conversion script
Id: cif_fix_values 5642 2017-10-24 12:04:52Z antanas 
;
_cod_original_sg_symbol_H-M P2(1)
_cod_database_code 4025079

loop_
_symmetry_equiv_pos_as_xyz
'x, y, z'
'-x, y+1/2, -z'

loop_
_atom_site_label
_atom_site_type_symbol
_atom_site_fract_x
_atom_site_fract_y
_atom_site_fract_z
_atom_site_U_iso_or_equiv
_atom_site_adp_type
_atom_site_occupancy
_atom_site_symmetry_multiplicity
_atom_site_calc_flag
_atom_site_refinement_flags
_atom_site_disorder_assembly
_atom_site_disorder_group
C1 C 0.8990(4) 0.4153(3) 0.3792(3) 0.0376(8) Uani 1 1 d . . .
C2 C 0.7680(5) 0.3370(3) 0.3022(3) 0.0396(8) Uani 1 1 d . . .
H2 H 0.6348 0.3575 0.2676 0.047 Uiso 1 1 calc R . .
C3 C 0.8162(5) 0.2424(3) 0.2767(3) 0.0425(9) Uani 1 1 d . . .
C4 C 1.0243(5) 0.2013(3) 0.3206(3) 0.0440(8) Uani 1 1 d . . .
H4 H 1.0126 0.1369 0.3637 0.053 Uiso 1 1 calc R . .
C5 C 1.1618(5) 0.2723(3) 0.4092(3) 0.0466(9) Uani 1 1 d . . .
H5A H 1.3001 0.2594 0.4071 0.056 Uiso 1 1 calc R . .
H5B H 1.1527 0.2530 0.4872 0.056 Uiso 1 1 calc R . .
C6 C 1.1209(5) 0.3876(3) 0.3927(2) 0.0394(8) Uani 1 1 d . . .
C7 C 0.8546(6) 0.4092(3) 0.4978(3) 0.0535(10) Uani 1 1 d . . .
H7A H 0.8861 0.3402 0.5301 0.080 Uiso 1 1 calc R . .
H7B H 0.7138 0.4238 0.4882 0.080 Uiso 1 1 calc R . .
H7C H 0.9358 0.4599 0.5504 0.080 Uiso 1 1 calc R . .
C8 C 0.6633(5) 0.1698(3) 0.2054(3) 0.0536(10) Uani 1 1 d . . .
H8A H 0.5347 0.2048 0.1805 0.080 Uiso 1 1 calc R . .
H8B H 0.6518 0.1096 0.2521 0.080 Uiso 1 1 calc R . .
H8C H 0.7039 0.1479 0.1374 0.080 Uiso 1 1 calc R . .
C9 C 1.1157(5) 0.1684(3) 0.2239(3) 0.0469(9) Uani 1 1 d . . .
H9A H 1.1358 0.2291 0.1802 0.070 Uiso 1 1 calc R . .
H9B H 1.0261 0.1204 0.1719 0.070 Uiso 1 1 calc R . .
H9C H 1.2436 0.1348 0.2579 0.070 Uiso 1 1 calc R . .
C10 C 0.8605(4) 0.5245(3) 0.3357(3) 0.0334(7) Uani 1 1 d . . .
H10 H 0.8894 0.5746 0.3954 0.040 Uiso 1 1 calc R . .
C11 C 0.7932(4) 0.5643(3) 0.2289(3) 0.0319(7) Uani 1 1 d . . .
C12 C 0.7280(5) 0.5043(3) 0.1174(3) 0.0391(8) Uani 1 1 d . . .
H12A H 0.7573 0.4313 0.1332 0.059 Uiso 1 1 calc R . .
H12B H 0.7993 0.5293 0.0632 0.059 Uiso 1 1 calc R . .
H12C H 0.5849 0.5133 0.0834 0.059 Uiso 1 1 calc R . .
C13 C 0.7826(4) 0.6758(3) 0.2163(3) 0.0339(7) Uani 1 1 d . . .
H13 H 0.8157 0.7149 0.2857 0.041 Uiso 1 1 calc R . .
C14 C 0.7316(4) 0.7280(3) 0.1180(3) 0.0388(8) Uani 1 1 d . . .
H14 H 0.6947 0.6892 0.0485 0.047 Uiso 1 1 calc R . .
C15 C 0.7267(5) 0.8425(3) 0.1064(3) 0.0417(8) Uani 1 1 d . . .
H15A H 0.7358 0.8737 0.1828 0.050 Uiso 1 1 calc R . .
H15B H 0.5984 0.8635 0.0528 0.050 Uiso 1 1 calc R . .
C16 C 0.8970(5) 0.8832(3) 0.0611(3) 0.0424(8) Uani 1 1 d . . .
H16 H 0.9116 0.8391 -0.0042 0.051 Uiso 1 1 calc R . .
C17 C 1.0857(5) 0.8798(3) 0.1589(3) 0.0416(8) Uani 1 1 d . . .
H17 H 1.1148 0.9388 0.2071 0.050 Uiso 1 1 calc R . .
C18 C 1.2153(4) 0.8032(3) 0.1844(3) 0.0390(8) Uani 1 1 d . . .
C19 C 1.2228(4) 0.7109(3) 0.1115(2) 0.0360(7) Uani 1 1 d . . .
H19A H 1.1027 0.7097 0.0449 0.043 Uiso 1 1 calc R . .
H19B H 1.3399 0.7162 0.0809 0.043 Uiso 1 1 calc R . .
C20 C 1.3624(5) 0.7981(3) 0.2971(3) 0.0442(9) Uani 1 1 d . . .
H20 H 1.4187 0.8593 0.3353 0.053 Uiso 1 1 calc R . .
C21 C 1.4163(4) 0.7083(3) 0.3454(3) 0.0434(9) Uani 1 1 d . . .
H21 H 1.5156 0.7042 0.4173 0.052 Uiso 1 1 calc R . .
C22 C 1.3250(4) 0.6161(3) 0.2895(2) 0.0343(7) Uani 1 1 d . . .
C23 C 1.3064(4) 0.5274(3) 0.3468(2) 0.0356(8) Uani 1 1 d . . .
C24 C 1.1885(4) 0.4391(3) 0.2962(2) 0.0314(7) Uani 1 1 d . . .
C25 C 1.3514(5) 0.5180(3) 0.4719(3) 0.0452(9) Uani 1 1 d . . .
O1 O 0.8581(4) 0.98669(19) 0.02234(19) 0.0501(7) Uani 1 1 d . . .
H1 H 0.8377 0.9890 -0.0498 0.075 Uiso 1 1 calc R . .
O2 O 1.2343(3) 0.61572(19) 0.17631(16) 0.0350(5) Uani 1 1 d . . .
O3 O 1.2460(3) 0.4370(2) 0.49709(16) 0.0473(6) Uani 1 1 d . . .
O4 O 1.1460(3) 0.40925(17) 0.19625(16) 0.0338(5) Uani 1 1 d . . .
O5 O 1.4569(4) 0.5668(2) 0.54940(19) 0.0594(8) Uani 1 1 d . . .

loop_
_atom_site_aniso_label
_atom_site_aniso_U_11
_atom_site_aniso_U_22
_atom_site_aniso_U_33
_atom_site_aniso_U_23
_atom_site_aniso_U_13
_atom_site_aniso_U_12
C1 0.0389(16) 0.044(2) 0.0339(15) 0.0121(15) 0.0164(13) 0.0122(15)
C2 0.0355(16) 0.053(2) 0.0357(17) 0.0195(17) 0.0183(13) 0.0097(16)
C3 0.0480(19) 0.046(2) 0.0381(17) 0.0160(16) 0.0203(15) -0.0002(16)
C4 0.0548(19) 0.045(2) 0.0329(16) 0.0133(16) 0.0129(14) 0.0112(17)
C5 0.0518(19) 0.055(2) 0.0305(16) 0.0149(17) 0.0062(14) 0.0254(18)
C6 0.0411(17) 0.057(2) 0.0185(14) 0.0059(14) 0.0057(12) 0.0190(16)
C7 0.068(2) 0.059(3) 0.0442(19) 0.0215(19) 0.0333(18) 0.027(2)
C8 0.053(2) 0.057(2) 0.054(2) 0.017(2) 0.0207(17) -0.0021(18)
C9 0.051(2) 0.047(2) 0.0430(19) 0.0037(17) 0.0128(15) 0.0138(17)
C10 0.0308(15) 0.045(2) 0.0283(15) 0.0095(15) 0.0143(12) 0.0069(14)
C11 0.0205(13) 0.046(2) 0.0310(15) 0.0101(15) 0.0091(11) 0.0051(13)
C12 0.0323(16) 0.046(2) 0.0341(16) 0.0102(15) 0.0018(13) 0.0044(15)
C13 0.0238(14) 0.044(2) 0.0360(16) 0.0119(15) 0.0112(12) 0.0044(14)
C14 0.0291(15) 0.050(2) 0.0357(16) 0.0118(16) 0.0070(12) 0.0047(15)
C15 0.0424(18) 0.047(2) 0.0348(16) 0.0146(16) 0.0098(14) 0.0087(16)
C16 0.066(2) 0.035(2) 0.0264(16) 0.0030(15) 0.0136(15) -0.0014(17)
C17 0.0463(17) 0.048(2) 0.0339(16) -0.0067(16) 0.0174(14) -0.0068(17)
C18 0.0313(16) 0.049(2) 0.0415(18) -0.0104(16) 0.0185(13) -0.0102(15)
C19 0.0358(15) 0.0449(19) 0.0276(14) -0.0050(16) 0.0092(12) -0.0054(16)
C20 0.0351(16) 0.061(3) 0.0384(18) -0.0215(18) 0.0134(13) -0.0101(17)
C21 0.0300(15) 0.066(3) 0.0334(16) -0.0193(19) 0.0078(12) -0.0041(17)
C22 0.0222(13) 0.055(2) 0.0255(15) -0.0126(16) 0.0058(11) 0.0023(15)
C23 0.0217(13) 0.059(2) 0.0236(14) -0.0101(16) 0.0018(11) 0.0072(15)
C24 0.0237(13) 0.051(2) 0.0173(14) 0.0034(14) 0.0023(10) 0.0122(13)
C25 0.0350(17) 0.070(3) 0.0241(15) -0.0078(17) -0.0024(14) 0.0161(18)
O1 0.0805(18) 0.0440(15) 0.0275(11) 0.0072(11) 0.0177(11) -0.0001(13)
O2 0.0299(10) 0.0474(13) 0.0261(11) -0.0056(11) 0.0050(8) -0.0032(10)
O3 0.0508(13) 0.0671(18) 0.0192(10) 0.0011(11) 0.0014(9) 0.0169(13)
O4 0.0317(10) 0.0472(14) 0.0215(10) -0.0006(10) 0.0054(8) 0.0041(10)
O5 0.0519(13) 0.087(2) 0.0293(12) -0.0180(13) -0.0060(11) 0.0114(14)

loop_
_atom_type_symbol
_atom_type_description
_atom_type_scat_dispersion_real
_atom_type_scat_dispersion_imag
_atom_type_scat_source
C C 0.0181 0.0091 'International Tables Vol C Tables 4.2.6.8 and 6.1.1.4'
H H 0.0000 0.0000 'International Tables Vol C Tables 4.2.6.8 and 6.1.1.4'
O O 0.0492 0.0322 'International Tables Vol C Tables 4.2.6.8 and 6.1.1.4'

loop_
_geom_angle_atom_site_label_1
_geom_angle_atom_site_label_2
_geom_angle_atom_site_label_3
_geom_angle
_geom_angle_site_symmetry_1
_geom_angle_site_symmetry_3
_geom_angle_publ_flag
C2 C1 C10 113.7(3) . . ?
C2 C1 C7 106.8(3) . . ?
C10 C1 C7 107.8(3) . . ?
C2 C1 C6 109.1(3) . . ?
C10 C1 C6 109.3(3) . . ?
C7 C1 C6 109.9(2) . . ?
C3 C2 C1 128.0(3) . . ?
C3 C2 H2 116.0 . . ?
C1 C2 H2 116.0 . . ?
C2 C3 C4 121.9(3) . . ?
C2 C3 C8 121.6(3) . . ?
C4 C3 C8 116.5(3) . . ?
C3 C4 C5 113.1(3) . . ?
C3 C4 C9 113.5(3) . . ?
C5 C4 C9 112.3(3) . . ?
C3 C4 H4 105.7 . . ?
C5 C4 H4 105.7 . . ?
C9 C4 H4 105.7 . . ?
C4 C5 C6 116.2(3) . . ?
C4 C5 H5A 108.2 . . ?
C6 C5 H5A 108.2 . . ?
C4 C5 H5B 108.2 . . ?
C6 C5 H5B 108.2 . . ?
H5A C5 H5B 107.4 . . ?
O3 C6 C24 102.7(3) . . ?
O3 C6 C5 105.8(2) . . ?
C24 C6 C5 116.4(3) . . ?
O3 C6 C1 109.3(2) . . ?
C24 C6 C1 109.2(2) . . ?
C5 C6 C1 112.7(3) . . ?
C1 C7 H7A 109.5 . . ?
C1 C7 H7B 109.5 . . ?
H7A C7 H7B 109.5 . . ?
C1 C7 H7C 109.5 . . ?
H7A C7 H7C 109.5 . . ?
H7B C7 H7C 109.5 . . ?
C3 C8 H8A 109.5 . . ?
C3 C8 H8B 109.5 . . ?
H8A C8 H8B 109.5 . . ?
C3 C8 H8C 109.5 . . ?
H8A C8 H8C 109.5 . . ?
H8B C8 H8C 109.5 . . ?
C4 C9 H9A 109.5 . . ?
C4 C9 H9B 109.5 . . ?
H9A C9 H9B 109.5 . . ?
C4 C9 H9C 109.5 . . ?
H9A C9 H9C 109.5 . . ?
H9B C9 H9C 109.5 . . ?
C11 C10 C1 132.4(3) . . ?
C11 C10 H10 113.8 . . ?
C1 C10 H10 113.8 . . ?
C10 C11 C13 118.5(3) . . ?
C10 C11 C12 126.1(3) . . ?
C13 C11 C12 115.4(3) . . ?
C11 C12 H12A 109.5 . . ?
C11 C12 H12B 109.5 . . ?
H12A C12 H12B 109.5 . . ?
C11 C12 H12C 109.5 . . ?
H12A C12 H12C 109.5 . . ?
H12B C12 H12C 109.5 . . ?
C14 C13 C11 126.6(3) . . ?
C14 C13 H13 116.7 . . ?
C11 C13 H13 116.7 . . ?
C13 C14 C15 126.0(3) . . ?
C13 C14 H14 117.0 . . ?
C15 C14 H14 117.0 . . ?
C14 C15 C16 112.1(3) . . ?
C14 C15 H15A 109.2 . . ?
C16 C15 H15A 109.2 . . ?
C14 C15 H15B 109.2 . . ?
C16 C15 H15B 109.2 . . ?
H15A C15 H15B 107.9 . . ?
O1 C16 C17 109.2(3) . . ?
O1 C16 C15 110.1(3) . . ?
C17 C16 C15 108.3(3) . . ?
O1 C16 H16 109.7 . . ?
C17 C16 H16 109.7 . . ?
C15 C16 H16 109.7 . . ?
C18 C17 C16 126.8(3) . . ?
C18 C17 H17 116.6 . . ?
C16 C17 H17 116.6 . . ?
C17 C18 C20 120.8(3) . . ?
C17 C18 C19 126.8(3) . . ?
C20 C18 C19 112.2(3) . . ?
O2 C19 C18 112.1(2) . . ?
O2 C19 H19A 109.2 . . ?
C18 C19 H19A 109.2 . . ?
O2 C19 H19B 109.2 . . ?
C18 C19 H19B 109.2 . . ?
H19A C19 H19B 107.9 . . ?
C21 C20 C18 119.6(3) . . ?
C21 C20 H20 120.2 . . ?
C18 C20 H20 120.2 . . ?
C20 C21 C22 120.0(3) . . ?
C20 C21 H21 120.0 . . ?
C22 C21 H21 120.0 . . ?
O2 C22 C23 115.2(3) . . ?
O2 C22 C21 120.4(3) . . ?
C23 C22 C21 124.1(3) . . ?
C22 C23 C24 125.4(3) . . ?
C22 C23 C25 124.6(3) . . ?
C24 C23 C25 107.7(3) . . ?
O4 C24 C23 128.6(3) . . ?
O4 C24 C6 124.5(3) . . ?
C23 C24 C6 106.9(3) . . ?
O5 C25 O3 119.4(3) . . ?
O5 C25 C23 132.1(4) . . ?
O3 C25 C23 108.5(3) . . ?
C16 O1 H1 109.5 . . ?
C22 O2 C19 118.9(3) . . ?
C25 O3 C6 112.3(2) . . ?

loop_
_geom_bond_atom_site_label_1
_geom_bond_atom_site_label_2
_geom_bond_distance
_geom_bond_site_symmetry_2
_geom_bond_publ_flag
C1 C2 1.508(5) . ?
C1 C10 1.513(5) . ?
C1 C7 1.542(4) . ?
C1 C6 1.561(4) . ?
C2 C3 1.335(5) . ?
C2 H2 0.9500 . ?
C3 C4 1.506(4) . ?
C3 C8 1.507(5) . ?
C4 C5 1.534(5) . ?
C4 C9 1.534(5) . ?
C4 H4 1.0000 . ?
C5 C6 1.531(5) . ?
C5 H5A 0.9900 . ?
C5 H5B 0.9900 . ?
C6 O3 1.468(4) . ?
C6 C24 1.523(4) . ?
C7 H7A 0.9800 . ?
C7 H7B 0.9800 . ?
C7 H7C 0.9800 . ?
C8 H8A 0.9800 . ?
C8 H8B 0.9800 . ?
C8 H8C 0.9800 . ?
C9 H9A 0.9800 . ?
C9 H9B 0.9800 . ?
C9 H9C 0.9800 . ?
C10 C11 1.345(4) . ?
C10 H10 0.9500 . ?
C11 C13 1.459(4) . ?
C11 C12 1.510(5) . ?
C12 H12A 0.9800 . ?
C12 H12B 0.9800 . ?
C12 H12C 0.9800 . ?
C13 C14 1.325(4) . ?
C13 H13 0.9500 . ?
C14 C15 1.496(5) . ?
C14 H14 0.9500 . ?
C15 C16 1.536(5) . ?
C15 H15A 0.9900 . ?
C15 H15B 0.9900 . ?
C16 O1 1.427(4) . ?
C16 C17 1.509(4) . ?
C16 H16 1.0000 . ?
C17 C18 1.327(5) . ?
C17 H17 0.9500 . ?
C18 C20 1.461(4) . ?
C18 C19 1.496(5) . ?
C19 O2 1.454(4) . ?
C19 H19A 0.9900 . ?
C19 H19B 0.9900 . ?
C20 C21 1.314(6) . ?
C20 H20 0.9500 . ?
C21 C22 1.437(5) . ?
C21 H21 0.9500 . ?
C22 O2 1.334(3) . ?
C22 C23 1.369(5) . ?
C23 C24 1.448(5) . ?
C23 C25 1.454(4) . ?
C24 O4 1.220(3) . ?
C25 O5 1.200(4) . ?
C25 O3 1.368(5) . ?
O1 H1 0.8400 . ?

loop_
_cod_related_entry_id
_cod_related_entry_database
_cod_related_entry_code
1 ChemSpider 30659095
